data_7037793
loop_
_publ_author_name
'Calahorro, Antonio J.'
'Oyarzabal, Itziar'
'Fern\'andez, Bel\'en'
'Seco, Jos\'e M'
'Tian, Tian'
'Fairen-Jimenez, David'
'Colacio, Enrique'
'Rodr\'iguez-Di\'eguez, Antonio'

_publ_section_title
;
 Rare earth anthracenedicarboxylate metal-organic frameworks: slow
 relaxation of magnetization of Nd(3+), Gd(3+), Dy(3+), Er(3+) and Yb(3+)
 based materials.
;
_journal_issue 2
_journal_name_full 'Dalton transactions (Cambridge, England : 2003)'
_journal_page_first 591
_journal_page_last 598
_journal_paper_doi 10.1039/c5dt03946k
_journal_volume 45
_journal_year 2015
_chemical_formula_sum 'C33 H33 N3 O9 Tb'
_chemical_formula_weight 774.54
_chemical_name_systematic
;
 ?
;
_space_group_crystal_system triclinic
_space_group_IT_number 2
_space_group_name_Hall '-P 1'
_space_group_name_H-M_alt 'P -1'
_symmetry_space_group_name_Hall '-P 1'
_symmetry_space_group_name_H-M 'P -1'
_atom_sites_solution_hydrogens mixed
_audit_creation_method SHELXL-2014
_audit_update_record
;
2015-11-10 deposited with the CCDC.
2015-11-12 downloaded from the CCDC.
;
_cell_angle_alpha 107.539(5)
_cell_angle_beta 90.086(6)
_cell_angle_gamma 92.356(6)
_cell_formula_units_Z 2
_cell_length_a 10.468(5)
_cell_length_b 11.356(5)
_cell_length_c 13.089(6)
_cell_measurement_reflns_used 1474
_cell_measurement_temperature 100(2)
_cell_measurement_theta_max 18.45
_cell_measurement_theta_min 2.52
_cell_volume 1482.2(12)
_computing_cell_refinement 'Bruker Apex II'
_computing_data_collection 'Bruker ApexII'
_computing_data_reduction 'Bruker Apex II'
_computing_molecular_graphics 'ViewerLite 5.0 (Acccelrys)'
_computing_publication_material 'SHELXL-2014 (Sheldrick, 2014)'
_computing_structure_refinement 'SHELXL-2014 (Sheldrick, 2014)'
_computing_structure_solution 'SHELXL-2014 (Sheldrick, 2014)'
_diffrn_ambient_temperature 100(2)
_diffrn_measured_fraction_theta_full 0.995
_diffrn_measured_fraction_theta_max 0.901
_diffrn_measurement_device_type 'Bruker D8 Venture'
_diffrn_measurement_method 'Phi and Omega Scans'
_diffrn_radiation_type MoK\a
_diffrn_radiation_wavelength 0.71069
_diffrn_reflns_av_R_equivalents 0.0881
_diffrn_reflns_av_unetI/netI 0.1336
_diffrn_reflns_laue_measured_fraction_full 0.995
_diffrn_reflns_laue_measured_fraction_max 0.901
_diffrn_reflns_limit_h_max 13
_diffrn_reflns_limit_h_min -13
_diffrn_reflns_limit_k_max 14
_diffrn_reflns_limit_k_min -15
_diffrn_reflns_limit_l_max 16
_diffrn_reflns_limit_l_min -16
_diffrn_reflns_number 16407
_diffrn_reflns_point_group_measured_fraction_full 0.995
_diffrn_reflns_point_group_measured_fraction_max 0.901
_diffrn_reflns_theta_full 25.240
_diffrn_reflns_theta_max 28.540
_diffrn_reflns_theta_min 1.632
_diffrn_source 'fine-focus sealed tube'
_exptl_absorpt_coefficient_mu 2.449
_exptl_absorpt_correction_T_max 0.746
_exptl_absorpt_correction_T_min 0.587
_exptl_absorpt_correction_type empirical
_exptl_absorpt_process_details 'Bruker SADABS (Bruker, 1999)'
_exptl_crystal_colour Yellow
_exptl_crystal_density_diffrn 1.736
_exptl_crystal_description Prismatic
_exptl_crystal_F_000 778
_exptl_crystal_size_max 0.16
_exptl_crystal_size_mid 0.10
_exptl_crystal_size_min 0.10
_platon_squeeze_details
;
;
_refine_diff_density_max 1.630
_refine_diff_density_min -1.551
_refine_diff_density_rms 0.167
_refine_ls_extinction_method none
_refine_ls_goodness_of_fit_ref 0.911
_refine_ls_hydrogen_treatment constr
_refine_ls_matrix_type full
_refine_ls_number_parameters 374
_refine_ls_number_reflns 6811
_refine_ls_number_restraints 0
_refine_ls_restrained_S_all 0.911
_refine_ls_R_factor_all 0.0891
_refine_ls_R_factor_gt 0.0578
_refine_ls_shift/su_max 0.000
_refine_ls_shift/su_mean 0.000
_refine_ls_structure_factor_coef Fsqd
_refine_ls_weighting_details 'w=1/[\s^2^(Fo^2^)+(0.0470P)^2^] where P=(Fo^2^+2Fc^2^)/3'
_refine_ls_weighting_scheme calc
_refine_ls_wR_factor_gt 0.1121
_refine_ls_wR_factor_ref 0.1229
_reflns_Friedel_coverage 0.000
_reflns_number_gt 4580
_reflns_number_total 6811
_reflns_threshold_expression 'I > 2\s(I)'
_cod_data_source_file c5dt03946k2.cif
_cod_data_source_block Comp4_Tb
_cod_depositor_comments
;
The following automatic conversions were performed:

'_exptl_absorpt_correction_type' value 'Empirical' changed to
'empirical' according to
/usr/data/users/saulius/crontab/automatic-downloads/rss-feeds/RSC/lib/dictionaries/cif_core.dic
dictionary named 'cif_core.dic' version 2.4.2 from 2011-04-26.

Automatic conversion script
Id: cif_fix_values 4268 2015-11-12 08:31:59Z antanas 
;
_cod_original_cell_volume 1482.1(12)
_cod_database_code 7037793
_shelx_space_group_comment
;
The symmetry employed for this shelxl refinement is uniquely defined
by the following loop, which should always be used as a source of
symmetry information in preference to the above space-group names.
They are only intended as comments.
;
_shelxl_version_number 2014-3

loop_
_space_group_symop_operation_xyz
'x, y, z'
'-x, -y, -z'

loop_
_atom_site_label
_atom_site_type_symbol
_atom_site_fract_x
_atom_site_fract_y
_atom_site_fract_z
_atom_site_U_iso_or_equiv
_atom_site_adp_type
_atom_site_occupancy
_atom_site_site_symmetry_order
_atom_site_calc_flag
_atom_site_refinement_flags_posn
_atom_site_refinement_flags_adp
Tb1 Tb 0.48066(3) 0.45339(3) 0.33946(3) 0.02733(11) Uani 1 1 d . .
C1A C 0.4989(8) 0.2333(6) 0.1704(5) 0.0369(18) Uani 1 1 d . .
C1B C 0.5084(6) 0.7456(6) 0.5064(6) 0.0311(16) Uani 1 1 d . .
C1C C 0.2671(7) 0.4913(6) 0.5606(6) 0.0330(16) Uani 1 1 d . .
C2A C 0.5007(8) 0.1154(7) 0.0868(6) 0.044(2) Uani 1 1 d . .
C2B C 0.5062(7) 0.8801(6) 0.5067(6) 0.0322(16) Uani 1 1 d . .
C2C C 0.1295(6) 0.4962(7) 0.5281(6) 0.0351(17) Uani 1 1 d . .
C2D C 0.5839(9) 0.6280(10) 0.1983(7) 0.064(3) Uani 1 1 d . .
H2D H 0.5697 0.6903 0.2617 0.077 Uiso 1 1 calc R U
C2E C 0.1916(12) 0.4844(11) 0.2373(9) 0.083(3) Uani 1 1 d . .
H2E H 0.1922 0.4047 0.1900 0.099 Uiso 1 1 calc R U
C3A C 0.4520(9) 0.0055(8) 0.1017(7) 0.062(2) Uani 1 1 d . .
C3B C 0.3914(7) 0.9398(6) 0.5256(6) 0.0377(18) Uani 1 1 d . .
C3C C 0.0768(7) 0.4028(7) 0.4412(6) 0.0371(17) Uani 1 1 d . .
C4A C 0.4032(10) 0.0007(9) 0.2057(7) 0.073(3) Uani 1 1 d . .
H4A H 0.4104 0.0716 0.2643 0.088 Uiso 1 1 calc R U
C4B C 0.2763(8) 0.8845(8) 0.5527(8) 0.063(3) Uani 1 1 d . .
H4B H 0.2784 0.8054 0.5596 0.076 Uiso 1 1 calc R U
C4C C 0.1483(7) 0.3031(7) 0.3811(7) 0.050(2) Uani 1 1 d . .
H4C H 0.2334 0.2990 0.4000 0.060 Uiso 1 1 calc R U
C4D C 0.6800(11) 0.5674(12) 0.0258(9) 0.106(4) Uani 1 1 d . .
H4D1 H 0.6634 0.4867 0.0332 0.158 Uiso 1 1 d R U
H4D2 H 0.7676 0.5755 0.0062 0.158 Uiso 1 1 d R U
H4D3 H 0.6248 0.5785 -0.0290 0.158 Uiso 1 1 d R U
C4E C 0.0692(14) 0.6627(14) 0.3046(11) 0.130(5) Uani 1 1 d . .
H4E1 H 0.1373 0.6844 0.3570 0.196 Uiso 1 1 d R U
H4E2 H -0.0110 0.6616 0.3399 0.196 Uiso 1 1 d R U
H4E3 H 0.0682 0.7224 0.2660 0.196 Uiso 1 1 d R U
C5A C 0.3490(13) -0.1020(10) 0.2188(9) 0.107(5) Uani 1 1 d . .
H5A H 0.3145 -0.0996 0.2848 0.128 Uiso 1 1 calc R U
C5B C 0.1658(9) 0.9419(10) 0.5686(10) 0.094(4) Uani 1 1 d . .
H5B H 0.0918 0.9014 0.5824 0.113 Uiso 1 1 calc R U
C5C C 0.0956(8) 0.2130(8) 0.2963(7) 0.064(3) Uani 1 1 d . .
H5C H 0.1442 0.1479 0.2581 0.077 Uiso 1 1 calc R U
C5D C 0.7073(12) 0.7837(12) 0.1400(11) 0.126(6) Uani 1 1 d . .
H5D1 H 0.6592 0.8413 0.1933 0.190 Uiso 1 1 d R U
H5D2 H 0.7015 0.8024 0.0733 0.190 Uiso 1 1 d R U
H5D3 H 0.7953 0.7900 0.1626 0.190 Uiso 1 1 d R U
C5E C -0.0111(14) 0.4946(15) 0.1592(11) 0.144(6) Uani 1 1 d . .
H5E1 H -0.0019 0.5246 0.0983 0.216 Uiso 1 1 d R U
H5E2 H -0.0923 0.5171 0.1917 0.216 Uiso 1 1 d R U
H5E3 H -0.0065 0.4063 0.1365 0.216 Uiso 1 1 d R U
C6A C 0.3427(13) -0.2154(10) 0.1336(9) 0.108(5) Uani 1 1 d . .
H6A H 0.3063 -0.2868 0.1443 0.129 Uiso 1 1 calc R U
C6B C 0.1621(9) 1.0634(10) 0.5644(10) 0.096(4) Uani 1 1 d . .
H6B H 0.0855 1.1037 0.5772 0.115 Uiso 1 1 calc R U
C6C C -0.0330(8) 0.2184(8) 0.2666(7) 0.061(3) Uani 1 1 d . .
H6C H -0.0682 0.1575 0.2076 0.073 Uiso 1 1 calc R U
C7A C 0.3914(10) -0.2178(9) 0.0352(8) 0.080(3) Uani 1 1 d . .
H7A H 0.3875 -0.2922 -0.0199 0.096 Uiso 1 1 calc R U
C7B C 0.2671(8) 1.1231(8) 0.5423(7) 0.060(3) Uani 1 1 d . .
H7B H 0.2620 1.2042 0.5408 0.072 Uiso 1 1 calc R U
C7C C -0.1058(7) 0.3111(8) 0.3226(6) 0.049(2) Uani 1 1 d . .
H7C H -0.1911 0.3119 0.3028 0.058 Uiso 1 1 calc R U
C8A C 0.4477(9) -0.1101(8) 0.0142(7) 0.062(3) Uani 1 1 d . .
C8B C 0.3858(7) 1.0642(6) 0.5211(6) 0.0351(17) Uani 1 1 d . .
C8C C -0.0536(7) 0.4079(7) 0.4121(6) 0.0386(18) Uani 1 1 d . .
N3D N 0.6563(8) 0.6599(8) 0.1258(7) 0.077(3) Uani 1 1 d . .
N3E N 0.0878(8) 0.5477(11) 0.2346(9) 0.088(3) Uani 1 1 d . .
O1A O 0.3911(5) 0.2814(4) 0.1952(4) 0.0414(13) Uani 1 1 d . .
O1B O 0.4931(5) 0.6670(4) 0.4158(4) 0.0342(11) Uani 1 1 d . .
O1C O 0.3570(4) 0.5052(4) 0.5018(4) 0.0375(12) Uani 1 1 d . .
O1D O 0.5349(5) 0.5271(5) 0.1906(4) 0.0505(15) Uani 1 1 d . .
O1E O 0.2828(6) 0.5186(6) 0.2930(5) 0.0574(17) Uani 1 1 d . .
O2A O 0.5982(5) 0.2828(5) 0.2172(4) 0.0479(14) Uani 1 1 d . .
O2B O 0.5274(5) 0.7244(4) 0.5925(4) 0.0382(12) Uani 1 1 d . .
O2C O 0.7115(5) 0.5169(5) 0.3480(4) 0.0444(13) Uani 1 1 d . .

loop_
_atom_site_aniso_label
_atom_site_aniso_U_11
_atom_site_aniso_U_22
_atom_site_aniso_U_33
_atom_site_aniso_U_23
_atom_site_aniso_U_13
_atom_site_aniso_U_12
Tb1 0.0310(2) 0.01740(17) 0.03028(19) 0.00256(12) -0.00179(13) -0.00090(12)
C1A 0.053(5) 0.023(4) 0.028(4) -0.003(3) 0.006(4) -0.001(4)
C1B 0.034(4) 0.016(3) 0.038(4) -0.001(3) 0.000(3) 0.003(3)
C1C 0.030(4) 0.025(4) 0.043(5) 0.009(3) 0.001(3) -0.005(3)
C2A 0.057(5) 0.028(4) 0.036(4) -0.005(3) 0.008(4) -0.003(4)
C2B 0.045(5) 0.016(3) 0.038(4) 0.013(3) -0.001(3) 0.000(3)
C2C 0.028(4) 0.037(4) 0.040(4) 0.010(3) 0.003(3) -0.001(3)
C2D 0.076(7) 0.075(7) 0.045(6) 0.027(5) 0.004(5) -0.006(6)
C2E 0.097(9) 0.090(9) 0.069(7) 0.033(7) 0.020(7) 0.028(7)
C3A 0.073(7) 0.047(6) 0.056(6) 0.001(4) 0.006(5) 0.007(5)
C3B 0.047(5) 0.022(4) 0.045(5) 0.011(3) 0.002(4) 0.002(3)
C3C 0.027(4) 0.039(4) 0.042(4) 0.008(4) 0.006(3) 0.003(3)
C4A 0.112(9) 0.053(6) 0.044(6) 0.000(5) 0.004(6) 0.004(6)
C4B 0.044(5) 0.043(5) 0.118(8) 0.046(6) 0.017(5) 0.004(4)
C4C 0.027(4) 0.047(5) 0.069(6) 0.008(4) 0.002(4) 0.002(4)
C4D 0.091(9) 0.127(12) 0.084(9) 0.013(8) 0.031(7) -0.011(8)
C4E 0.157(15) 0.122(13) 0.108(11) 0.034(10) 0.009(10) -0.034(11)
C5A 0.189(14) 0.049(7) 0.076(8) 0.013(6) 0.042(8) -0.026(8)
C5B 0.052(6) 0.065(7) 0.191(13) 0.078(8) 0.032(7) 0.008(5)
C5C 0.043(5) 0.051(6) 0.079(7) -0.011(5) 0.007(5) 0.007(4)
C5D 0.125(11) 0.134(12) 0.153(13) 0.101(11) -0.021(9) -0.067(9)
C5E 0.129(13) 0.199(18) 0.118(12) 0.065(12) -0.011(10) 0.040(12)
C6A 0.182(14) 0.059(7) 0.073(8) 0.010(6) 0.031(8) -0.031(8)
C6B 0.052(7) 0.058(7) 0.194(13) 0.062(8) 0.034(7) 0.016(5)
C6C 0.041(5) 0.055(6) 0.065(6) -0.013(5) -0.004(4) -0.001(4)
C7A 0.119(10) 0.047(6) 0.069(7) 0.012(5) 0.010(6) -0.023(6)
C7B 0.056(6) 0.036(5) 0.094(7) 0.028(5) 0.017(5) 0.015(4)
C7C 0.032(4) 0.050(5) 0.057(5) 0.007(4) 0.002(4) 0.004(4)
C8A 0.077(7) 0.041(5) 0.060(6) 0.002(5) 0.000(5) -0.006(5)
C8B 0.037(4) 0.017(3) 0.052(5) 0.010(3) 0.009(4) 0.005(3)
C8C 0.033(4) 0.037(4) 0.045(5) 0.013(4) 0.004(3) -0.001(3)
N3D 0.090(7) 0.081(7) 0.074(6) 0.046(5) 0.004(5) -0.021(5)
N3E 0.042(5) 0.134(10) 0.113(8) 0.072(7) -0.001(5) 0.029(6)
O1A 0.040(3) 0.026(3) 0.046(3) -0.008(2) -0.006(2) 0.002(2)
O1B 0.051(3) 0.016(2) 0.035(3) 0.007(2) 0.003(2) 0.000(2)
O1C 0.030(3) 0.036(3) 0.050(3) 0.017(2) 0.004(2) -0.001(2)
O1D 0.067(4) 0.039(3) 0.045(3) 0.016(3) -0.004(3) -0.012(3)
O1E 0.046(4) 0.069(4) 0.058(4) 0.023(3) -0.024(3) -0.014(3)
O2A 0.044(3) 0.033(3) 0.054(4) -0.006(3) -0.002(3) 0.005(3)
O2B 0.064(4) 0.020(2) 0.029(3) 0.005(2) -0.006(2) 0.000(2)
O2C 0.039(3) 0.055(4) 0.038(3) 0.011(3) 0.003(2) 0.007(3)

loop_
_atom_type_symbol
_atom_type_description
_atom_type_scat_dispersion_real
_atom_type_scat_dispersion_imag
_atom_type_scat_source
C C 0.0033 0.0016 'International Tables Vol C Tables 4.2.6.8 and 6.1.1.4'
H H 0.0000 0.0000 'International Tables Vol C Tables 4.2.6.8 and 6.1.1.4'
N N 0.0061 0.0033 'International Tables Vol C Tables 4.2.6.8 and 6.1.1.4'
O O 0.0106 0.0060 'International Tables Vol C Tables 4.2.6.8 and 6.1.1.4'
Tb Tb -0.1723 4.1537 'International Tables Vol C Tables 4.2.6.8 and 6.1.1.4'

loop_
_geom_angle_atom_site_label_1
_geom_angle_atom_site_label_2
_geom_angle_atom_site_label_3
_geom_angle
_geom_angle_site_symmetry_1
_geom_angle_site_symmetry_3
O1B Tb1 O1E 75.84(19) . .
O1B Tb1 O1D 76.87(17) . .
O1E Tb1 O1D 77.1(2) . .
O1B Tb1 O1C 71.57(16) . .
O1E Tb1 O1C 74.28(18) . .
O1D Tb1 O1C 141.51(18) . .
O1B Tb1 O1A 145.92(17) . .
O1E Tb1 O1A 74.20(19) . .
O1D Tb1 O1A 80.94(18) . .
O1C Tb1 O1A 114.62(17) . .
O1B Tb1 O2B 135.46(15) . 2_666
O1E Tb1 O2B 116.73(18) . 2_666
O1D Tb1 O2B 145.65(17) . 2_666
O1C Tb1 O2B 71.78(16) . 2_666
O1A Tb1 O2B 73.95(16) . 2_666
O1B Tb1 O2A 141.18(17) . .
O1E Tb1 O2A 123.15(19) . .
O1D Tb1 O2A 75.73(19) . .
O1C Tb1 O2A 142.25(17) . .
O1A Tb1 O2A 52.87(17) . .
O2B Tb1 O2A 70.49(17) 2_666 .
O1B Tb1 O2C 73.65(17) . .
O1E Tb1 O2C 139.00(19) . .
O1D Tb1 O2C 69.81(18) . .
O1C Tb1 O2C 119.65(16) . .
O1A Tb1 O2C 121.84(17) . .
O2B Tb1 O2C 104.22(17) 2_666 .
O2A Tb1 O2C 71.37(17) . .
O1B Tb1 O1C 74.65(16) . 2_666
O1E Tb1 O1C 141.51(18) . 2_666
O1D Tb1 O1C 118.76(17) . 2_666
O1C Tb1 O1C 73.32(17) . 2_666
O1A Tb1 O1C 139.31(16) . 2_666
O2B Tb1 O1C 71.28(15) 2_666 2_666
O2A Tb1 O1C 95.28(16) . 2_666
O2C Tb1 O1C 50.58(15) . 2_666
O1B Tb1 C1A 154.25(19) . .
O1E Tb1 C1A 99.4(2) . .
O1D Tb1 C1A 77.4(2) . .
O1C Tb1 C1A 132.26(19) . .
O1A Tb1 C1A 26.91(19) . .
O2B Tb1 C1A 69.56(19) 2_666 .
O2A Tb1 C1A 25.96(18) . .
O2C Tb1 C1A 96.4(2) . .
O1C Tb1 C1A 117.7(2) 2_666 .
O1B Tb1 C1C 74.93(18) . 2_666
O1E Tb1 C1C 150.7(2) . 2_666
O1D Tb1 C1C 94.8(2) . 2_666
O1C Tb1 C1C 97.67(19) . 2_666
O1A Tb1 C1C 132.96(18) . 2_666
O2B Tb1 C1C 85.81(18) 2_666 2_666
O2A Tb1 C1C 80.53(19) . 2_666
O2C Tb1 C1C 25.29(17) . 2_666
O1C Tb1 C1C 25.52(16) 2_666 2_666
C1A Tb1 C1C 106.2(2) . 2_666
O2A C1A O1A 121.6(6) . .
O2A C1A C2A 120.7(7) . .
O1A C1A C2A 117.7(7) . .
O2A C1A Tb1 62.1(4) . .
O1A C1A Tb1 59.5(3) . .
C2A C1A Tb1 175.6(6) . .
O2B C1B O1B 126.7(6) . .
O2B C1B C2B 118.4(6) . .
O1B C1B C2B 114.9(6) . .
O2C C1C O1C 120.9(7) 2_666 .
O2C C1C C2C 117.6(6) 2_666 .
O1C C1C C2C 121.3(7) . .
O2C C1C Tb1 58.2(4) 2_666 2_666
O1C C1C Tb1 63.5(4) . 2_666
C2C C1C Tb1 164.8(5) . 2_666
C3A C2A C8A 117.9(7) . 2_655
C3A C2A C1A 122.4(7) . .
C8A C2A C1A 119.6(7) 2_655 .
C8B C2B C3B 121.3(6) 2_676 .
C8B C2B C1B 119.5(6) 2_676 .
C3B C2B C1B 118.9(6) . .
C3C C2C C8C 120.3(7) . 2_566
C3C C2C C1C 119.6(6) . .
C8C C2C C1C 120.1(6) 2_566 .
O1D C2D N3D 127.2(10) . .
O1E C2E N3E 127.0(12) . .
C2A C3A C8A 121.2(8) . .
C2A C3A C4A 121.8(8) . .
C8A C3A C4A 117.0(8) . .
C2B C3B C4B 123.1(7) . .
C2B C3B C8B 119.8(7) . .
C4B C3B C8B 117.0(7) . .
C2C C3C C4C 122.2(7) . .
C2C C3C C8C 119.0(7) . .
C4C C3C C8C 118.9(7) . .
C5A C4A C3A 122.1(9) . .
C5B C4B C3B 122.6(8) . .
C5C C4C C3C 121.4(8) . .
C4A C5A C6A 121.4(10) . .
C4B C5B C6B 119.6(9) . .
C4C C5C C6C 119.9(8) . .
C7A C6A C5A 119.1(10) . .
C7B C6B C5B 121.4(9) . .
C7C C6C C5C 120.8(8) . .
C6A C7A C8A 122.7(9) . .
C6B C7B C8B 121.0(8) . .
C6C C7C C8C 120.9(7) . .
C2A C8A C7A 121.6(8) 2_655 .
C2A C8A C3A 120.8(8) 2_655 .
C7A C8A C3A 117.6(9) . .
C2B C8B C7B 122.8(7) 2_676 .
C2B C8B C3B 118.8(6) 2_676 .
C7B C8B C3B 118.4(7) . .
C2C C8C C3C 120.7(7) 2_566 .
C2C C8C C7C 121.2(7) 2_566 .
C3C C8C C7C 118.1(7) . .
C2D N3D C4D 118.7(9) . .
C2D N3D C5D 123.6(10) . .
C4D N3D C5D 117.6(9) . .
C2E N3E C4E 123.1(12) . .
C2E N3E C5E 119.8(13) . .
C4E N3E C5E 117.1(10) . .
C1A O1A Tb1 93.6(4) . .
C1B O1B Tb1 139.3(4) . .
C1C O1C Tb1 155.0(5) . .
C1C O1C Tb1 91.0(4) . 2_666
Tb1 O1C Tb1 106.68(17) . 2_666
C2D O1D Tb1 124.7(6) . .
C2E O1E Tb1 142.6(7) . .
C1A O2A Tb1 92.0(4) . .
C1B O2B Tb1 137.8(4) . 2_666
C1C O2C Tb1 96.5(4) 2_666 .

loop_
_geom_bond_atom_site_label_1
_geom_bond_atom_site_label_2
_geom_bond_distance
_geom_bond_site_symmetry_2
Tb1 O1B 2.326(4) .
Tb1 O1E 2.367(6) .
Tb1 O1D 2.401(5) .
Tb1 O1C 2.420(5) .
Tb1 O1A 2.425(5) .
Tb1 O2B 2.438(5) 2_666
Tb1 O2A 2.482(5) .
Tb1 O2C 2.486(5) .
Tb1 O1C 2.600(5) 2_666
Tb1 C1A 2.808(7) .
Tb1 C1C 2.905(7) 2_666
C1A O2A 1.230(8) .
C1A O1A 1.273(8) .
C1A C2A 1.452(9) .
C1B O2B 1.240(8) .
C1B O1B 1.257(7) .
C1B C2B 1.527(9) .
C1C O2C 1.249(8) 2_666
C1C O1C 1.252(8) .
C1C C2C 1.509(9) .
C1C Tb1 2.905(7) 2_666
C2A C3A 1.396(11) .
C2A C8A 1.415(11) 2_655
C2B C8B 1.376(9) 2_676
C2B C3B 1.390(10) .
C2C C3C 1.395(10) .
C2C C8C 1.411(10) 2_566
C2D O1D 1.212(10) .
C2D N3D 1.338(10) .
C2E O1E 1.179(12) .
C2E N3E 1.333(12) .
C3A C8A 1.458(12) .
C3A C4A 1.471(12) .
C3B C4B 1.431(10) .
C3B C8B 1.435(9) .
C3C C4C 1.413(10) .
C3C C8C 1.424(10) .
C4A C5A 1.334(13) .
C4B C5B 1.337(12) .
C4C C5C 1.361(11) .
C4D N3D 1.440(13) .
C4E N3E 1.372(15) .
C5A C6A 1.426(14) .
C5B C6B 1.400(12) .
C5C C6C 1.409(11) .
C5D N3D 1.442(13) .
C5E N3E 1.413(15) .
C6A C7A 1.379(13) .
C6B C7B 1.345(12) .
C6C C7C 1.353(11) .
C7A C8A 1.436(12) .
C7B C8B 1.423(10) .
C7C C8C 1.432(10) .
C8A C2A 1.415(11) 2_655
C8B C2B 1.376(9) 2_676
C8C C2C 1.411(10) 2_566
O1C Tb1 2.600(5) 2_666
O2B Tb1 2.438(5) 2_666
O2C C1C 1.249(8) 2_666

loop_
_platon_squeeze_void_nr
_platon_squeeze_void_average_x
_platon_squeeze_void_average_y
_platon_squeeze_void_average_z
_platon_squeeze_void_volume
_platon_squeeze_void_count_electrons
_platon_squeeze_void_content
1 0.000 0.000 0.000 277 37 ' '
